data_7026994
loop_
_publ_author_name
'Dervisi, Athanasia'
'Edwards, Peter G.'
'Newman, Paul D.'
'Tooze, Robert P.'
'Coles, Simon J.'
'Hursthouse, Michael B.'

_publ_section_title
;
 Palladium diphenyl-2-pyridylphosphine complexes
;
_journal_issue 22
_journal_name_full 'Journal of the Chemical Society, Dalton Transactions'
_journal_page_first 3771
_journal_paper_doi 10.1039/a805102j
_journal_year 1998
_chemical_formula_moiety Pd2(mu-Ph2Ppy)2(O2CCF3)2
_chemical_formula_sum 'C78 H68 Cl2 N4 O8 P4 Pd4'
_chemical_formula_weight 1809.74
_chemical_name_systematic
; 
 ? 
;
_space_group_IT_number 14
_symmetry_space_group_name_Hall '-P 2yn'
_symmetry_space_group_name_H-M 'P 1 21/n 1'
_atom_sites_solution_hydrogens geom
_atom_sites_solution_primary direct
_atom_sites_solution_secondary difmap
_audit_creation_method SHELXL
_cell_angle_alpha 90.00
_cell_angle_beta 104.24(3)
_cell_angle_gamma 90.00
_cell_formula_units_Z 2
_cell_length_a 12.532(2)
_cell_length_b 20.159(4)
_cell_length_c 14.7610(6)
_cell_measurement_reflns_used 250
_cell_measurement_temperature 150(2)
_cell_volume 3614.5(10)
_computing_cell_refinement 'REFINE in MADNES'
_computing_data_collection 'MADNES (Pflugrath, 1989)'
_computing_data_reduction ABSURD
_computing_molecular_graphics SNPI
_computing_structure_refinement 'SHELXL-92 (Sheldrick, 1993)'
_computing_structure_solution 'SHELXS-86 (Sheldrick, 1990)'
_diffrn_ambient_temperature 150(2)
_diffrn_measurement_device 'FAST TV Area detector '
_diffrn_measurement_method ' Phi scans'
_diffrn_radiation_monochromator graphite
_diffrn_radiation_source 'Nonius FR571 rotating anode'
_diffrn_radiation_type MoK\a
_diffrn_radiation_wavelength 0.71069
_diffrn_reflns_av_R_equivalents 0.0959
_diffrn_reflns_av_sigmaI/netI 0.0972
_diffrn_reflns_limit_h_max 14
_diffrn_reflns_limit_h_min -10
_diffrn_reflns_limit_k_max 23
_diffrn_reflns_limit_k_min -23
_diffrn_reflns_limit_l_max 16
_diffrn_reflns_limit_l_min -17
_diffrn_reflns_number 14885
_diffrn_reflns_theta_max 25.01
_diffrn_reflns_theta_min 1.75
_exptl_absorpt_coefficient_mu 1.201
_exptl_absorpt_correction_type DIFABS
_exptl_crystal_colour red
_exptl_crystal_density_diffrn 1.663
_exptl_crystal_description plate
_exptl_crystal_F_000 1812
_exptl_crystal_size_max 0.18
_exptl_crystal_size_mid 0.145
_exptl_crystal_size_min 0.07
_refine_diff_density_max 1.956
_refine_diff_density_min -0.992
_refine_diff_density_rms 0.196
_refine_ls_extinction_method none
_refine_ls_goodness_of_fit_all 1.027
_refine_ls_goodness_of_fit_obs 1.130
_refine_ls_hydrogen_treatment 'Riding model'
_refine_ls_matrix_type full
_refine_ls_number_parameters 455
_refine_ls_number_reflns 5383
_refine_ls_number_restraints 0
_refine_ls_restrained_S_all 1.070
_refine_ls_restrained_S_obs 1.130
_refine_ls_R_factor_all 0.0630
_refine_ls_R_factor_obs 0.0478
_refine_ls_shift/esd_max 0.124
_refine_ls_shift/esd_mean 0.004
_refine_ls_structure_factor_coef Fsqd
_refine_ls_weighting_details 'w=1/[\s^2^(Fo^2^)+(0.0491P)^2^+0.0000P] where P=(Fo^2^+2Fc^2^)/3'
_refine_ls_weighting_scheme calc
_refine_ls_wR_factor_all 0.1143
_refine_ls_wR_factor_obs 0.1067
_reflns_number_observed 4284
_reflns_number_total 5391
_reflns_observed_criterion >2sigma(I)
_cod_data_source_file 805102jsup1.cif
_cod_data_source_block 805102J
_cod_depositor_comments
;
The following automatic conversions were performed:

'_cell_measurement_temperature' value '150(2)K' was changed to
'150(2)' - the value should be numeric and without a unit
designator.

'_diffrn_ambient_temperature' value '150(2)K' was
changed to '150(2)' - the value should be numeric and without a unit
designator.

Automatic conversion script
Id: cif_fix_values 1891 2012-01-12 08:04:46Z andrius 

The following automatic conversions were performed:

'_refine_ls_weighting_scheme' value 'calc
w=1/[\s^2^(Fo^2^)+(0.0491P)^2^+0.0000P] where P=(Fo^2^+2Fc^2^)/3' was
changed to 'calc'. New tag '_refine_ls_weighting_details' was
created. The value of the new tag was set to
'w=1/[\s^2^(Fo^2^)+(0.0491P)^2^+0.0000P] where P=(Fo^2^+2Fc^2^)/3'.

Automatic conversion script
Id: cif_fix_values 3143 2015-03-26 13:38:13Z robertas 
;
_cod_original_cell_volume 3614.7(10)
_cod_original_sg_symbol_H-M P2(1)/a
_cod_database_code 7026994

loop_
_symmetry_equiv_pos_as_xyz
'x, y, z'
'-x+1/2, y+1/2, -z+1/2'
'-x, -y, -z'
'x-1/2, -y-1/2, z-1/2'

loop_
_atom_site_aniso_label
_atom_site_aniso_U_11
_atom_site_aniso_U_22
_atom_site_aniso_U_33
_atom_site_aniso_U_23
_atom_site_aniso_U_13
_atom_site_aniso_U_12
Pd1 0.0143(3) 0.0161(2) 0.0149(2) 0.0011(2) 0.0029(2) -0.0008(2)
Pd2 0.0138(3) 0.0158(3) 0.0203(3) 0.0009(2) 0.0045(2) -0.0002(2)
N1 0.017(3) 0.021(3) 0.021(3) 0.003(2) 0.005(2) 0.001(2)
N2 0.017(3) 0.018(3) 0.021(3) -0.005(2) 0.005(2) -0.000(2)
P1 0.0169(9) 0.0163(8) 0.0169(8) 0.0010(6) 0.0031(6) -0.0004(6)
P2 0.0165(9) 0.0173(8) 0.0179(8) -0.0003(6) 0.0039(6) 0.0004(6)
O1 0.018(2) 0.021(2) 0.018(2) 0.001(2) -0.004(2) -0.005(2)
O2 0.027(3) 0.051(3) 0.030(3) -0.006(2) 0.008(2) 0.008(2)
O3 0.026(3) 0.018(2) 0.042(3) -0.004(2) 0.006(2) -0.003(2)
O4 0.033(3) 0.040(3) 0.049(3) -0.008(2) 0.014(2) -0.003(2)
C1 0.027(4) 0.025(4) 0.033(4) 0.001(3) -0.001(3) 0.007(3)
C2 0.031(4) 0.019(4) 0.047(4) 0.004(3) 0.003(3) 0.011(3)
C3 0.041(5) 0.012(3) 0.040(4) 0.003(3) 0.007(3) 0.003(3)
C4 0.029(4) 0.020(3) 0.033(4) 0.003(3) 0.005(3) -0.001(3)
C5 0.024(4) 0.020(3) 0.015(3) 0.003(2) 0.006(3) 0.004(2)
C6 0.019(4) 0.015(3) 0.019(3) 0.007(2) 0.001(3) 0.003(2)
C7 0.022(4) 0.041(4) 0.024(4) 0.001(3) 0.004(3) -0.001(3)
C8 0.018(4) 0.051(4) 0.030(4) 0.008(3) 0.010(3) 0.009(3)
C9 0.014(4) 0.036(4) 0.055(5) 0.017(3) 0.005(3) 0.004(3)
C10 0.015(4) 0.037(4) 0.040(4) 0.011(3) -0.005(3) 0.000(3)
C11 0.024(4) 0.030(4) 0.027(4) 0.002(3) 0.005(3) 0.000(3)
C12 0.021(3) 0.017(3) 0.019(3) -0.001(2) 0.005(2) -0.004(2)
C13 0.045(4) 0.028(4) 0.025(4) -0.002(3) 0.009(3) 0.009(3)
C14 0.046(5) 0.054(5) 0.024(4) 0.004(3) 0.013(3) 0.007(3)
C15 0.051(5) 0.044(5) 0.025(4) -0.006(3) 0.017(3) 0.006(3)
C16 0.033(4) 0.029(4) 0.034(4) -0.007(3) 0.007(3) 0.008(3)
C17 0.020(4) 0.022(3) 0.024(3) 0.003(3) 0.003(3) 0.002(2)
C18 0.024(4) 0.023(3) 0.023(3) 0.000(3) -0.006(3) 0.000(3)
C19 0.043(5) 0.072(6) 0.039(5) -0.004(4) 0.017(4) -0.026(4)
C20 0.021(4) 0.013(3) 0.021(3) -0.003(2) 0.004(3) -0.000(2)
C21 0.022(4) 0.024(3) 0.027(3) 0.006(3) 0.009(3) -0.005(3)
C22 0.033(4) 0.028(4) 0.018(3) 0.003(3) 0.006(3) -0.002(3)
C23 0.025(4) 0.026(4) 0.021(3) 0.005(3) -0.003(3) 0.002(3)
C24 0.018(3) 0.022(3) 0.027(3) 0.006(3) 0.002(3) 0.004(2)
C25 0.017(3) 0.020(3) 0.019(3) 0.000(2) 0.004(3) -0.001(2)
C26 0.026(4) 0.033(4) 0.026(4) -0.003(3) 0.010(3) 0.001(3)
C27 0.030(4) 0.041(4) 0.027(4) -0.012(3) -0.000(3) -0.005(3)
C28 0.016(4) 0.055(5) 0.030(4) -0.009(3) 0.001(3) -0.007(3)
C29 0.020(4) 0.047(4) 0.033(4) -0.001(3) 0.005(3) 0.005(3)
C30 0.016(4) 0.027(3) 0.020(3) -0.003(2) 0.004(3) 0.003(2)
C31 0.007(3) 0.024(3) 0.022(3) -0.003(2) 0.003(2) 0.004(2)
C32 0.072(5) 0.031(4) 0.031(4) 0.002(3) 0.027(4) -0.000(3)
C33 0.087(6) 0.023(4) 0.054(5) -0.001(3) 0.034(4) 0.006(4)
C34 0.028(4) 0.039(4) 0.029(4) -0.012(3) 0.007(3) 0.004(3)
C35 0.057(5) 0.040(4) 0.028(4) -0.008(3) 0.018(3) -0.004(3)
C36 0.054(5) 0.021(3) 0.032(4) -0.001(3) 0.014(3) -0.005(3)
C37 0.042(4) 0.018(3) 0.024(3) 0.004(3) 0.012(3) 0.003(3)
C38 0.045(5) 0.043(5) 0.052(5) -0.009(4) 0.024(4) -0.018(3)

loop_
_atom_site_label
_atom_site_type_symbol
_atom_site_fract_x
_atom_site_fract_y
_atom_site_fract_z
_atom_site_U_iso_or_equiv
_atom_site_thermal_displace_type
_atom_site_occupancy
_atom_site_calc_flag
_atom_site_refinement_flags
Pd1 Pd 0.21226(3) 0.13004(2) 0.17225(3) 0.01520(14) Uani 1 d .
Pd2 Pd 0.07049(3) 0.03978(2) 0.18422(3) 0.01659(14) Uani 1 d .
N1 N 0.1892(4) -0.0309(2) 0.2495(3) 0.0196(11) Uani 1 d .
N2 N 0.1101(4) 0.1732(2) 0.0508(3) 0.0185(11) Uani 1 d .
P1 P 0.30365(12) 0.07949(7) 0.29966(10) 0.0169(3) Uani 1 d .
P2 P -0.04309(12) 0.12113(7) 0.12659(10) 0.0173(3) Uani 1 d .
O1 O 0.3379(3) 0.2068(2) 0.1810(3) 0.0206(9) Uani 1 d .
O2 O 0.3946(3) 0.1606(2) 0.0654(3) 0.0361(11) Uani 1 d .
O3 O -0.0486(3) -0.0380(2) 0.1698(3) 0.0292(10) Uani 1 d .
O4 O -0.1492(3) 0.0141(2) 0.2506(3) 0.0397(11) Uani 1 d .
C1 C 0.3718(5) -0.0554(3) 0.3352(4) 0.0298(15) Uani 1 d .
H1 H 0.4414(5) -0.0406(3) 0.3666(4) 0.036 Uiso 1 calc R
C2 C 0.3488(5) -0.1224(3) 0.3273(5) 0.034(2) Uani 1 d .
H2 H 0.4029(5) -0.1533(3) 0.3528(5) 0.041 Uiso 1 calc R
C3 C 0.2470(5) -0.1424(3) 0.2822(4) 0.032(2) Uani 1 d .
H3 H 0.2302(5) -0.1874(3) 0.2776(4) 0.038 Uiso 1 calc R
C4 C 0.1677(5) -0.0964(3) 0.2427(4) 0.0280(14) Uani 1 d .
H4 H 0.0982(5) -0.1109(3) 0.2109(4) 0.034 Uiso 1 calc R
C5 C 0.2901(5) -0.0107(3) 0.2959(4) 0.0195(13) Uani 1 d .
C6 C 0.4525(4) 0.0867(3) 0.3242(4) 0.0184(13) Uani 1 d .
C7 C 0.5029(5) 0.0726(3) 0.2520(4) 0.0294(15) Uani 1 d .
H7 H 0.4595(5) 0.0648(3) 0.1921(4) 0.035 Uiso 1 calc R
C8 C 0.6159(5) 0.0700(3) 0.2679(4) 0.033(2) Uani 1 d .
H8 H 0.6486(5) 0.0584(3) 0.2200(4) 0.039 Uiso 1 calc R
C9 C 0.6794(5) 0.0847(3) 0.3552(5) 0.036(2) Uani 1 d .
H9 H 0.7556(5) 0.0836(3) 0.3658(5) 0.043 Uiso 1 calc R
C10 C 0.6334(5) 0.1010(3) 0.4270(5) 0.033(2) Uani 1 d .
H10 H 0.6777(5) 0.1113(3) 0.4856(5) 0.039 Uiso 1 calc R
C11 C 0.5190(5) 0.1018(3) 0.4110(4) 0.0274(14) Uani 1 d .
H11 H 0.4870(5) 0.1127(3) 0.4596(4) 0.033 Uiso 1 calc R
C12 C 0.2676(4) 0.1044(3) 0.4065(4) 0.0192(12) Uani 1 d .
C13 C 0.2882(5) 0.0655(3) 0.4857(4) 0.032(2) Uani 1 d .
H13 H 0.3211(5) 0.0242(3) 0.4853(4) 0.039 Uiso 1 calc R
C14 C 0.2605(6) 0.0874(4) 0.5665(4) 0.040(2) Uani 1 d .
H14 H 0.2736(6) 0.0607(4) 0.6195(4) 0.048 Uiso 1 calc R
C15 C 0.2143(6) 0.1482(3) 0.5671(5) 0.039(2) Uani 1 d .
H15 H 0.1977(6) 0.1635(3) 0.6215(5) 0.047 Uiso 1 calc R
C16 C 0.1915(5) 0.1875(3) 0.4887(4) 0.032(2) Uani 1 d .
H16 H 0.1588(5) 0.2288(3) 0.4901(4) 0.038 Uiso 1 calc R
C17 C 0.2170(5) 0.1657(3) 0.4077(4) 0.0225(13) Uani 1 d .
H17 H 0.2004(5) 0.1920(3) 0.3542(4) 0.027 Uiso 1 calc R
C18 C 0.4003(5) 0.2013(3) 0.1297(4) 0.0254(14) Uani 1 d .
C19 C 0.4959(6) 0.2516(4) 0.1458(5) 0.050(2) Uani 1 d .
H19A H 0.5081(25) 0.2648(18) 0.0867(5) 0.075 Uiso 1 calc R
H19B H 0.5615(10) 0.2314(8) 0.1831(27) 0.075 Uiso 1 calc R
H19C H 0.4776(16) 0.2899(10) 0.1777(29) 0.075 Uiso 1 calc R
C20 C -0.0001(5) 0.1697(3) 0.0367(4) 0.0186(13) Uani 1 d .
C21 C 0.1497(5) 0.2057(3) -0.0132(4) 0.0238(13) Uani 1 d .
H21 H 0.2256(5) 0.2086(3) -0.0046(4) 0.029 Uiso 1 calc R
C22 C 0.0834(5) 0.2346(3) -0.0906(4) 0.0260(14) Uani 1 d .
H22 H 0.1143(5) 0.2561(3) -0.1337(4) 0.031 Uiso 1 calc R
C23 C -0.0288(5) 0.2318(3) -0.1046(4) 0.0253(14) Uani 1 d .
H23 H -0.0749(5) 0.2519(3) -0.1563(4) 0.030 Uiso 1 calc R
C24 C -0.0714(5) 0.1984(3) -0.0401(4) 0.0229(13) Uani 1 d .
H24 H -0.1471(5) 0.1952(3) -0.0479(4) 0.027 Uiso 1 calc R
C25 C -0.1804(4) 0.0954(3) 0.0635(4) 0.0189(13) Uani 1 d .
C26 C -0.1893(5) 0.0422(3) 0.0018(4) 0.0276(15) Uani 1 d .
H26 H -0.1262(5) 0.0211(3) -0.0061(4) 0.033 Uiso 1 calc R
C27 C -0.2912(5) 0.0211(3) -0.0474(4) 0.034(2) Uani 1 d .
H27 H -0.2971(5) -0.0155(3) -0.0867(4) 0.041 Uiso 1 calc R
C28 C -0.3845(5) 0.0536(3) -0.0388(4) 0.034(2) Uani 1 d .
H28 H -0.4530(5) 0.0396(3) -0.0737(4) 0.041 Uiso 1 calc R
C29 C -0.3780(5) 0.1062(3) 0.0202(4) 0.033(2) Uani 1 d .
H29 H -0.4416(5) 0.1281(3) 0.0256(4) 0.040 Uiso 1 calc R
C30 C -0.2748(4) 0.1271(3) 0.0726(4) 0.0209(13) Uani 1 d .
H30 H -0.2698(4) 0.1626(3) 0.1137(4) 0.025 Uiso 1 calc R
C31 C -0.0603(4) 0.1836(3) 0.2119(4) 0.0178(13) Uani 1 d .
C32 C -0.0620(6) 0.2498(3) 0.1945(5) 0.042(2) Uani 1 d .
H32 H -0.0563(6) 0.2650(3) 0.1364(5) 0.050 Uiso 1 calc R
C33 C -0.0721(6) 0.2950(3) 0.2630(5) 0.052(2) Uani 1 d .
H33 H -0.0707(6) 0.3403(3) 0.2511(5) 0.062 Uiso 1 calc R
C34 C -0.0840(5) 0.2735(3) 0.3470(4) 0.032(2) Uani 1 d .
H34 H -0.0902(5) 0.3039(3) 0.3928(4) 0.038 Uiso 1 calc R
C35 C -0.0869(6) 0.2076(3) 0.3641(5) 0.040(2) Uani 1 d .
H35 H -0.0982(6) 0.1927(3) 0.4207(5) 0.048 Uiso 1 calc R
C36 C -0.0728(5) 0.1623(3) 0.2967(4) 0.035(2) Uani 1 d .
H36 H -0.0719(5) 0.1171(3) 0.3095(4) 0.042 Uiso 1 calc R
C37 C -0.1307(5) -0.0317(3) 0.2020(4) 0.0275(15) Uani 1 d .
C38 C -0.2166(6) -0.0864(3) 0.1760(5) 0.045(2) Uani 1 d .
H38A H -0.1835(11) -0.1283(4) 0.1974(27) 0.067 Uiso 1 calc R
H38B H -0.2445(26) -0.0876(14) 0.1094(6) 0.067 Uiso 1 calc R
H38C H -0.2759(18) -0.0777(12) 0.2050(26) 0.067 Uiso 1 calc R
Cl1S Cl 0.0606(6) -0.0608(4) 0.4499(5) 0.074(2) Uiso 0.50 d P
Cl3S Cl 0.0487(12) -0.0529(8) 0.4708(10) 0.129(5) Uiso 0.40 d P
Cl4S Cl -0.0027(17) 0.0138(12) 0.4570(15) 0.039(5) Uiso 0.10 d P
C1S C 0.0286(9) -0.0187(6) 0.4354(8) 0.043(3) Uiso 0.75 d P
C2S C -0.0064(55) 0.0310(35) 0.4298(50) 0.135(27) Uiso 0.25 d P

loop_
_atom_type_symbol
_atom_type_description
_atom_type_scat_dispersion_real
_atom_type_scat_dispersion_imag
_atom_type_scat_source
C C 0.0033 0.0016 'International Tables Vol C Tables 4.2.6.8 and 6.1.1.4'
H H 0.0000 0.0000 'International Tables Vol C Tables 4.2.6.8 and 6.1.1.4'
O O 0.0106 0.0060 'International Tables Vol C Tables 4.2.6.8 and 6.1.1.4'
P P 0.1023 0.0942 'International Tables Vol C Tables 4.2.6.8 and 6.1.1.4'
N N 0.0061 0.0033 'International Tables Vol C Tables 4.2.6.8 and 6.1.1.4'
Pd Pd -0.9988 1.0072 'International Tables Vol C Tables 4.2.6.8 and 6.1.1.4'
Cl Cl 0.1484 0.1585 'International Tables Vol C Tables 4.2.6.8 and 6.1.1.4'

loop_
_geom_angle_atom_site_label_1
_geom_angle_atom_site_label_2
_geom_angle_atom_site_label_3
_geom_angle
_geom_angle_site_symmetry_1
_geom_angle_site_symmetry_3
N2 Pd1 O1 92.1(2) . .
N2 Pd1 P1 174.20(12) . .
O1 Pd1 P1 93.52(10) . .
N2 Pd1 Pd2 93.71(12) . .
O1 Pd1 Pd2 172.90(10) . .
P1 Pd1 Pd2 80.61(4) . .
N1 Pd2 O3 86.9(2) . .
N1 Pd2 P2 173.94(13) . .
O3 Pd2 P2 97.98(11) . .
N1 Pd2 Pd1 95.03(12) . .
O3 Pd2 Pd1 170.34(11) . .
P2 Pd2 Pd1 80.72(4) . .
C5 N1 C4 118.8(5) . .
C5 N1 Pd2 119.7(4) . .
C4 N1 Pd2 121.5(4) . .
C21 N2 C20 117.4(5) . .
C21 N2 Pd1 123.1(4) . .
C20 N2 Pd1 119.5(3) . .
C12 P1 C6 105.5(3) . .
C12 P1 C5 105.1(2) . .
C6 P1 C5 99.8(2) . .
C12 P1 Pd1 115.3(2) . .
C6 P1 Pd1 115.3(2) . .
C5 P1 Pd1 114.3(2) . .
C25 P2 C31 106.9(2) . .
C25 P2 C20 101.1(3) . .
C31 P2 C20 103.6(2) . .
C25 P2 Pd2 115.2(2) . .
C31 P2 Pd2 114.9(2) . .
C20 P2 Pd2 113.6(2) . .
C18 O1 Pd1 117.4(4) . .
C37 O3 Pd2 120.7(4) . .
C2 C1 C5 119.0(6) . .
C3 C2 C1 119.2(6) . .
C2 C3 C4 120.2(6) . .
N1 C4 C3 121.2(6) . .
N1 C5 C1 121.5(5) . .
N1 C5 P1 112.8(4) . .
C1 C5 P1 125.7(5) . .
C11 C6 C7 118.1(5) . .
C11 C6 P1 124.0(4) . .
C7 C6 P1 117.9(4) . .
C8 C7 C6 121.1(6) . .
C9 C8 C7 119.1(6) . .
C10 C9 C8 121.6(6) . .
C9 C10 C11 119.0(6) . .
C6 C11 C10 121.0(6) . .
C13 C12 C17 119.1(5) . .
C13 C12 P1 123.0(4) . .
C17 C12 P1 117.9(4) . .
C12 C13 C14 120.7(6) . .
C15 C14 C13 119.3(6) . .
C14 C15 C16 121.1(6) . .
C15 C16 C17 120.1(6) . .
C16 C17 C12 119.7(5) . .
O1 C18 O2 127.5(6) . .
O1 C18 C19 115.9(5) . .
O2 C18 C19 116.6(5) . .
N2 C20 C24 122.3(5) . .
N2 C20 P2 112.9(4) . .
C24 C20 P2 124.7(4) . .
N2 C21 C22 122.9(5) . .
C21 C22 C23 119.9(5) . .
C22 C23 C24 118.3(5) . .
C23 C24 C20 119.2(5) . .
C30 C25 C26 119.2(5) . .
C30 C25 P2 122.9(4) . .
C26 C25 P2 117.9(4) . .
C27 C26 C25 119.9(5) . .
C26 C27 C28 120.3(6) . .
C29 C28 C27 120.9(6) . .
C28 C29 C30 119.3(6) . .
C25 C30 C29 120.4(5) . .
C32 C31 C36 118.8(5) . .
C32 C31 P2 123.0(4) . .
C36 C31 P2 118.2(4) . .
C31 C32 C33 120.5(6) . .
C34 C33 C32 120.3(6) . .
C35 C34 C33 119.9(6) . .
C34 C35 C36 119.8(6) . .
C31 C36 C35 120.6(6) . .
O4 C37 O3 126.4(6) . .
O4 C37 C38 118.0(6) . .
O3 C37 C38 115.6(5) . .
C1S Cl1S Cl4S 17.3(10) . .
C1S Cl1S Cl4S 60.6(9) . 3_556
Cl4S Cl1S Cl4S 43.3(13) . 3_556
C1S Cl1S C2S 4.6(23) . .
Cl4S Cl1S C2S 13.1(22) . .
Cl4S Cl1S C2S 56.3(22) 3_556 .
C1S Cl1S C2S 74.3(20) . 3_556
Cl4S Cl1S C2S 57.0(20) . 3_556
Cl4S Cl1S C2S 13.8(20) 3_556 3_556
C2S Cl1S C2S 70.0(31) . 3_556
C1S Cl3S Cl4S 30.8(13) . .
C1S Cl3S Cl4S 84.6(16) . 3_556
Cl4S Cl3S Cl4S 53.8(16) . 3_556
C1S Cl3S C2S 101.7(28) . 3_556
Cl4S Cl3S C2S 70.8(26) . 3_556
Cl4S Cl3S C2S 17.1(24) 3_556 3_556
C1S Cl3S C2S 18.8(26) . .
Cl4S Cl3S C2S 12.2(25) . .
Cl4S Cl3S C2S 65.8(26) 3_556 .
C2S Cl3S C2S 83.0(34) 3_556 .
C2S Cl4S C1S 100.4(92) . .
C2S Cl4S Cl4S 162.2(100) . 3_556
C1S Cl4S Cl4S 96.4(29) . 3_556
C2S Cl4S Cl3S 131.2(95) . .
C1S Cl4S Cl3S 30.9(13) . .
Cl4S Cl4S Cl3S 65.5(19) 3_556 .
C2S Cl4S Cl3S 102.3(95) . 3_556
C1S Cl4S Cl3S 157.1(25) . 3_556
Cl4S Cl4S Cl3S 60.7(17) 3_556 3_556
Cl3S Cl4S Cl3S 126.2(16) . 3_556
C2S Cl4S C1S 132.5(97) . 3_556
C1S Cl4S C1S 126.7(23) . 3_556
Cl4S Cl4S C1S 30.3(12) 3_556 3_556
Cl3S Cl4S C1S 95.8(13) . 3_556
Cl3S Cl4S C1S 30.4(8) 3_556 3_556
C2S Cl4S Cl1S 119.2(95) . .
C1S Cl4S Cl1S 18.9(13) . .
Cl4S Cl4S Cl1S 77.5(20) 3_556 .
Cl3S Cl4S Cl1S 12.0(7) . .
Cl3S Cl4S Cl1S 138.2(17) 3_556 .
C1S Cl4S Cl1S 107.8(14) 3_556 .
C2S Cl4S C2S 167.1(79) . 3_556
C1S Cl4S C2S 91.8(26) . 3_556
Cl4S Cl4S C2S 4.9(30) 3_556 3_556
Cl3S Cl4S C2S 60.9(22) . 3_556
Cl3S Cl4S C2S 65.4(21) 3_556 3_556
C1S Cl4S C2S 35.0(21) 3_556 3_556
Cl1S Cl4S C2S 72.9(22) . 3_556
C2S Cl4S Cl1S 103.9(95) . 3_556
C1S Cl4S Cl1S 155.6(24) . 3_556
Cl4S Cl4S Cl1S 59.2(16) 3_556 3_556
Cl3S Cl4S Cl1S 124.7(14) . 3_556
Cl3S Cl4S Cl1S 1.6(8) 3_556 3_556
C1S Cl4S Cl1S 28.9(6) 3_556 3_556
Cl1S Cl4S Cl1S 136.7(13) . 3_556
C2S Cl4S Cl1S 63.8(21) 3_556 3_556
Cl4S C1S Cl3S 118.3(24) . .
Cl4S C1S Cl1S 143.8(22) . .
Cl3S C1S Cl1S 25.5(12) . .
Cl4S C1S C2S 28.3(40) . .
Cl3S C1S C2S 146.4(44) . .
Cl1S C1S C2S 171.5(43) . .
Cl4S C1S Cl4S 53.3(23) . 3_556
Cl3S C1S Cl4S 65.0(13) . 3_556
Cl1S C1S Cl4S 90.5(11) . 3_556
C2S C1S Cl4S 81.4(43) . 3_556
Cl4S C2S C1S 51.3(72) . .
Cl4S C2S Cl3S 60.6(85) . 3_556
C1S C2S Cl3S 111.8(51) . 3_556
Cl4S C2S Cl3S 36.6(75) . .
C1S C2S Cl3S 14.8(19) . .
Cl3S C2S Cl3S 97.0(34) 3_556 .
Cl4S C2S Cl4S 12.9(79) . 3_556
C1S C2S Cl4S 63.6(36) . 3_556
Cl3S C2S Cl4S 48.3(18) 3_556 3_556
Cl3S C2S Cl4S 48.8(19) . 3_556
Cl4S C2S Cl1S 47.7(80) . .
C1S C2S Cl1S 4.0(20) . .
Cl3S C2S Cl1S 108.1(35) 3_556 .
Cl3S C2S Cl1S 11.1(7) . .
Cl4S C2S Cl1S 59.9(21) 3_556 .
Cl4S C2S Cl1S 62.4(87) . 3_556
C1S C2S Cl1S 113.6(48) . 3_556
Cl3S C2S Cl1S 1.8(9) 3_556 3_556
Cl3S C2S Cl1S 98.9(31) . 3_556
Cl4S C2S Cl1S 50.1(16) 3_556 3_556
Cl1S C2S Cl1S 110.0(31) . 3_556

loop_
_geom_bond_atom_site_label_1
_geom_bond_atom_site_label_2
_geom_bond_distance
_geom_bond_site_symmetry_2
Pd1 N2 2.117(5) .
Pd1 O1 2.189(3) .
Pd1 P1 2.197(2) .
Pd1 Pd2 2.5795(7) .
Pd2 N1 2.114(4) .
Pd2 O3 2.139(4) .
Pd2 P2 2.201(2) .
N1 C5 1.344(7) .
N1 C4 1.346(7) .
N2 C21 1.341(6) .
N2 C20 1.347(7) .
P1 C12 1.815(5) .
P1 C6 1.816(6) .
P1 C5 1.826(6) .
P2 C25 1.819(6) .
P2 C31 1.831(5) .
P2 C20 1.833(5) .
O1 C18 1.220(7) .
O2 C18 1.245(7) .
O3 C37 1.242(7) .
O4 C37 1.227(7) .
C1 C2 1.379(8) .
C1 C5 1.381(8) .
C2 C3 1.347(9) .
C3 C4 1.379(8) .
C6 C11 1.380(8) .
C6 C7 1.395(7) .
C7 C8 1.379(8) .
C8 C9 1.370(9) .
C9 C10 1.364(9) .
C10 C11 1.395(8) .
C12 C13 1.379(8) .
C12 C17 1.392(8) .
C13 C14 1.394(8) .
C14 C15 1.355(9) .
C15 C16 1.374(9) .
C16 C17 1.383(8) .
C18 C19 1.542(8) .
C20 C24 1.386(8) .
C21 C22 1.366(8) .
C22 C23 1.371(8) .
C23 C24 1.376(7) .
C25 C30 1.380(7) .
C25 C26 1.393(8) .
C26 C27 1.373(8) .
C27 C28 1.374(9) .
C28 C29 1.362(9) .
C29 C30 1.398(8) .
C31 C32 1.358(8) .
C31 C36 1.368(8) .
C32 C33 1.390(9) .
C33 C34 1.357(9) .
C34 C35 1.353(9) .
C35 C36 1.395(8) .
C37 C38 1.521(9) .
Cl1S C1S 0.942(14) .
Cl1S Cl4S 1.72(2) .
Cl1S Cl4S 1.95(2) 3_556
Cl1S C2S 2.02(7) .
Cl1S C2S 2.14(7) 3_556
Cl3S C1S 0.86(2) .
Cl3S Cl4S 1.48(3) .
Cl3S Cl4S 1.55(2) 3_556
Cl3S C2S 1.74(7) 3_556
Cl3S C2S 1.87(7) .
Cl4S C2S 0.52(7) .
Cl4S C1S 0.86(2) .
Cl4S Cl4S 1.37(4) 3_556
Cl4S Cl3S 1.55(2) 3_556
Cl4S C1S 1.70(2) 3_556
Cl4S C2S 1.88(7) 3_556
Cl4S Cl1S 1.95(2) 3_556
C1S C2S 1.09(7) .
C1S Cl4S 1.70(2) 3_556
C2S Cl3S 1.74(7) 3_556
C2S Cl4S 1.88(7) 3_556
C2S Cl1S 2.14(7) 3_556
